data_7224393
loop_
_publ_author_name
'Mittapalli, Sudhir'
'Bolla, Geetha'
'Perumalla, Sravankumar'
'Nangia, Ashwini'

_publ_section_title
;
 Can we exchange water in a hydrate structure: a case study of etoricoxib
;
_journal_issue 16
_journal_name_full CrystEngComm
_journal_page_first 2825
_journal_paper_doi 10.1039/C6CE00003G
_journal_volume 18
_journal_year 2016
_chemical_compound_source synthetic
_chemical_formula_moiety 'C23 H23 Cl N2 O6 S'
_chemical_formula_sum 'C23 H23 Cl N2 O6 S'
_chemical_formula_weight 490.94
_chemical_melting_point 401.7
_chemical_name_common 'etoricoxib-gluraric acid cocrystal'
_chemical_name_systematic '5-Chloro-6'-methyl-3-[4-(methylsulfonyl)phenyl]-2,3'-bipyridine-pentanedioic acid'
_space_group_crystal_system monoclinic
_space_group_IT_number 14
_space_group_name_Hall '-P 2yn'
_space_group_name_H-M_alt 'P 1 21/n 1'
_symmetry_space_group_name_Hall '-P 2yn'
_symmetry_space_group_name_H-M 'P 1 21/n 1'
_atom_sites_solution_hydrogens mixed
_audit_creation_method SHELXL-2014/7
_audit_update_record
;
2016-02-25 deposited with the CCDC.
2016-02-25 downloaded from the CCDC.
;
_cell_angle_alpha 90
_cell_angle_beta 90.203(2)
_cell_angle_gamma 90
_cell_formula_units_Z 4
_cell_length_a 11.8317(15)
_cell_length_b 12.7266(16)
_cell_length_c 15.772(2)
_cell_measurement_reflns_used 4098
_cell_measurement_temperature 298(2)
_cell_measurement_theta_max 26.403
_cell_measurement_theta_min 2.056
_cell_volume 2374.9(5)
_computing_structure_refinement 'SHELXL-2014/7 (Sheldrick, 2014)'
_diffrn_ambient_temperature 298(2)
_diffrn_measured_fraction_theta_full 1.000
_diffrn_measured_fraction_theta_max 0.996
_diffrn_measurement_device_type 'CCD area detector'
_diffrn_measurement_method 'phi and omega scans'
_diffrn_radiation_type MoK\a
_diffrn_radiation_wavelength 0.71073
_diffrn_reflns_av_R_equivalents 0.0289
_diffrn_reflns_av_unetI/netI 0.0220
_diffrn_reflns_Laue_measured_fraction_full 1.000
_diffrn_reflns_Laue_measured_fraction_max 0.996
_diffrn_reflns_limit_h_max 14
_diffrn_reflns_limit_h_min -14
_diffrn_reflns_limit_k_max 15
_diffrn_reflns_limit_k_min -15
_diffrn_reflns_limit_l_max 19
_diffrn_reflns_limit_l_min -19
_diffrn_reflns_number 24676
_diffrn_reflns_point_group_measured_fraction_full 1.000
_diffrn_reflns_point_group_measured_fraction_max 0.996
_diffrn_reflns_theta_full 25.242
_diffrn_reflns_theta_max 26.403
_diffrn_reflns_theta_min 2.056
_exptl_absorpt_coefficient_mu 0.290
_exptl_absorpt_correction_type none
_exptl_crystal_colour colorless
_exptl_crystal_density_diffrn 1.373
_exptl_crystal_density_method 'not measured'
_exptl_crystal_description block
_exptl_crystal_F_000 1024
_exptl_crystal_recrystallization_method 'Re-crystallisation from solvent: EtOAc'
_exptl_crystal_size_max 0.32
_exptl_crystal_size_mid 0.30
_exptl_crystal_size_min 0.28
_refine_diff_density_max 0.218
_refine_diff_density_min -0.240
_refine_diff_density_rms 0.051
_refine_ls_extinction_method none
_refine_ls_goodness_of_fit_ref 1.039
_refine_ls_hydrogen_treatment mixed
_refine_ls_matrix_type full
_refine_ls_number_parameters 307
_refine_ls_number_reflns 4862
_refine_ls_number_restraints 0
_refine_ls_restrained_S_all 1.039
_refine_ls_R_factor_all 0.0517
_refine_ls_R_factor_gt 0.0445
_refine_ls_shift/su_max 0.000
_refine_ls_shift/su_mean 0.000
_refine_ls_structure_factor_coef Fsqd
_refine_ls_weighting_details 'w=1/[\s^2^(Fo^2^)+(0.0731P)^2^+0.5318P] where P=(Fo^2^+2Fc^2^)/3'
_refine_ls_weighting_scheme calc
_refine_ls_wR_factor_gt 0.1219
_refine_ls_wR_factor_ref 0.1281
_reflns_Friedel_coverage 0.000
_reflns_number_gt 4098
_reflns_number_total 4862
_reflns_threshold_expression 'I > 2\s(I)'
_cod_data_source_file c6ce00003g2.cif
_cod_data_source_block ETRGA
_cod_depositor_comments
;
The following automatic conversions were performed:

'_chemical_melting_point' value '401.7K' was changed to '401.7' - the
value should be numeric and without a unit designator.

Automatic conversion script
Id: cif_fix_values 4268 2015-11-12 08:31:59Z antanas 

 Adding full bibliography for 7224391--7224395.cif.
;
_cod_original_cell_volume 2375.0(5)
_cod_database_code 7224393
_shelx_shelxl_version_number 2014/7
_shelx_space_group_comment
;
The symmetry employed for this shelxl refinement is uniquely defined
by the following loop, which should always be used as a source of
symmetry information in preference to the above space-group names.
They are only intended as comments.
;

loop_
_space_group_symop_operation_xyz
'x, y, z'
'-x+1/2, y+1/2, -z+1/2'
'-x, -y, -z'
'x-1/2, -y-1/2, z-1/2'

loop_
_atom_site_label
_atom_site_type_symbol
_atom_site_fract_x
_atom_site_fract_y
_atom_site_fract_z
_atom_site_U_iso_or_equiv
_atom_site_adp_type
_atom_site_occupancy
_atom_site_site_symmetry_order
_atom_site_calc_flag
_atom_site_refinement_flags_posn
_atom_site_refinement_flags_adp
S1 S 0.93557(4) -0.05541(3) 0.17515(3) 0.05117(15) Uani 1 1 d . .
Cl1 Cl 0.95717(5) 0.65176(4) 0.29111(4) 0.07680(19) Uani 1 1 d . .
C2 C 0.92233(14) 0.08176(12) 0.16037(11) 0.0432(4) Uani 1 1 d . .
N2 N 0.86115(14) 0.57454(11) 0.05961(10) 0.0552(4) Uani 1 1 d . .
C6 C 0.96725(15) 0.23875(13) 0.08571(11) 0.0475(4) Uani 1 1 d . .
H6 H 1.0049 0.2728 0.0420 0.057 Uiso 1 1 calc R U
C9 C 0.85701(14) 0.46901(12) 0.06265(11) 0.0449(4) Uani 1 1 d . .
C13 C 0.81297(14) 0.41941(13) -0.01589(11) 0.0466(4) Uani 1 1 d . .
C8 C 0.89103(13) 0.41302(12) 0.13514(11) 0.0433(4) Uani 1 1 d . .
C5 C 0.90030(13) 0.29632(12) 0.14096(10) 0.0418(3) Uani 1 1 d . .
C10 C 0.92060(15) 0.47045(13) 0.20675(12) 0.0496(4) Uani 1 1 d . .
H10 H 0.9401 0.4362 0.2568 0.060 Uiso 1 1 calc R U
C3 C 0.85559(15) 0.13733(13) 0.21612(12) 0.0506(4) Uani 1 1 d . .
H3 H 0.8185 0.1029 0.2600 0.061 Uiso 1 1 calc R U
C7 C 0.97839(16) 0.13148(13) 0.09511(11) 0.0488(4) Uani 1 1 d . .
H7 H 1.0231 0.0931 0.0579 0.059 Uiso 1 1 calc R U
C4 C 0.84454(15) 0.24449(13) 0.20613(11) 0.0497(4) Uani 1 1 d . .
H4 H 0.7994 0.2824 0.2433 0.060 Uiso 1 1 calc R U
N1 N 0.71129(14) 0.28051(13) -0.08543(11) 0.0607(4) Uani 1 1 d . .
C11 C 0.92079(15) 0.57858(14) 0.20312(12) 0.0528(4) Uani 1 1 d . .
C15 C 0.82934(16) 0.46570(15) -0.09473(12) 0.0549(4) Uani 1 1 d . .
H15 H 0.8680 0.5291 -0.0987 0.066 Uiso 1 1 calc R U
O2 O 0.94755(18) -0.10443(11) 0.09444(10) 0.0863(5) Uani 1 1 d . .
C12 C 0.89343(17) 0.62745(14) 0.12799(14) 0.0589(5) Uani 1 1 d . .
H12 H 0.8977 0.7003 0.1250 0.071 Uiso 1 1 calc R U
C14 C 0.75069(16) 0.32703(14) -0.01562(12) 0.0555(4) Uani 1 1 d . .
H14 H 0.7355 0.2957 0.0364 0.067 Uiso 1 1 calc R U
C19 C 0.17756(19) 0.49507(16) 0.45372(14) 0.0632(5) Uani 1 1 d . .
O1 O 0.84507(13) -0.08900(11) 0.22785(12) 0.0815(5) Uani 1 1 d . .
O6 O 0.0545(2) 0.93382(14) 0.58842(11) 0.0990(7) Uani 1 1 d . .
C17 C 0.73073(16) 0.32428(16) -0.16072(12) 0.0577(5) Uani 1 1 d . .
C16 C 0.78890(16) 0.41852(17) -0.16648(13) 0.0606(5) Uani 1 1 d . .
H16 H 0.8004 0.4496 -0.2191 0.073 Uiso 1 1 calc R U
O3 O 0.1508(2) 0.40237(14) 0.48287(13) 0.0981(6) Uani 1 1 d . .
C23 C 0.0655(2) 0.86681(16) 0.52738(14) 0.0684(5) Uani 1 1 d . .
O5 O 0.0398(2) 0.88644(14) 0.45443(10) 0.0987(7) Uani 1 1 d . .
C21 C 0.1343(2) 0.68597(17) 0.48509(14) 0.0733(6) Uani 1 1 d . .
H21A H 0.0711 0.6834 0.4458 0.088 Uiso 1 1 calc R U
H21B H 0.2001 0.7100 0.4542 0.088 Uiso 1 1 calc R U
C1 C 1.06246(18) -0.07087(16) 0.23112(16) 0.0683(6) Uani 1 1 d . .
H1A H 1.0585 -0.0327 0.2835 0.102 Uiso 1 1 calc R U
H1B H 1.1239 -0.0443 0.1978 0.102 Uiso 1 1 calc R U
H1C H 1.0746 -0.1440 0.2428 0.102 Uiso 1 1 calc R U
C20 C 0.1563(2) 0.57837(17) 0.51872(14) 0.0721(6) Uani 1 1 d . .
H20B H 0.0918 0.5572 0.5525 0.087 Uiso 1 1 calc R U
H20A H 0.2212 0.5817 0.5563 0.087 Uiso 1 1 calc R U
C22 C 0.1082(2) 0.76291(16) 0.55493(14) 0.0674(5) Uani 1 1 d . .
H22A H 0.0525 0.7314 0.5921 0.081 Uiso 1 1 calc R U
H22B H 0.1765 0.7737 0.5881 0.081 Uiso 1 1 calc R U
O4 O 0.2125(2) 0.50928(15) 0.38464(13) 0.1103(7) Uani 1 1 d . .
C18 C 0.6842(2) 0.2688(2) -0.23749(15) 0.0820(7) Uani 1 1 d . .
H18A H 0.6971 0.1946 -0.2321 0.123 Uiso 1 1 calc R U
H18B H 0.7214 0.2944 -0.2874 0.123 Uiso 1 1 calc R U
H18C H 0.6045 0.2820 -0.2420 0.123 Uiso 1 1 calc R U
H6A H 0.021(3) 0.999(3) 0.567(2) 0.115 Uiso 1 1 d . U
H3A H 0.167(3) 0.354(3) 0.445(2) 0.113(11) Uiso 1 1 d . .

loop_
_atom_site_aniso_label
_atom_site_aniso_U_11
_atom_site_aniso_U_22
_atom_site_aniso_U_33
_atom_site_aniso_U_23
_atom_site_aniso_U_13
_atom_site_aniso_U_12
S1 0.0597(3) 0.0304(2) 0.0635(3) 0.00086(17) 0.0007(2) -0.00341(17)
Cl1 0.0963(4) 0.0557(3) 0.0783(4) -0.0203(2) -0.0162(3) -0.0012(3)
C2 0.0487(9) 0.0314(7) 0.0497(9) 0.0008(6) -0.0015(7) -0.0014(6)
N2 0.0635(9) 0.0349(7) 0.0670(10) 0.0079(6) -0.0082(7) -0.0032(6)
C6 0.0576(10) 0.0407(8) 0.0442(8) 0.0059(7) 0.0065(7) -0.0010(7)
C9 0.0440(8) 0.0354(8) 0.0554(9) 0.0058(7) -0.0016(7) -0.0026(6)
C13 0.0454(8) 0.0393(8) 0.0551(10) 0.0072(7) -0.0062(7) -0.0003(7)
C8 0.0444(8) 0.0350(8) 0.0505(9) 0.0033(6) 0.0013(7) -0.0003(6)
C5 0.0463(8) 0.0348(8) 0.0444(8) 0.0033(6) -0.0041(6) 0.0008(6)
C10 0.0559(10) 0.0415(9) 0.0515(9) 0.0011(7) -0.0021(8) 0.0019(7)
C3 0.0569(10) 0.0400(9) 0.0549(10) 0.0081(7) 0.0123(8) 0.0007(7)
C7 0.0595(10) 0.0393(8) 0.0476(9) -0.0028(7) 0.0075(7) 0.0020(7)
C4 0.0550(10) 0.0395(8) 0.0546(10) 0.0031(7) 0.0117(8) 0.0070(7)
N1 0.0673(10) 0.0479(8) 0.0666(10) 0.0060(7) -0.0210(8) -0.0085(7)
C11 0.0536(10) 0.0418(9) 0.0629(11) -0.0070(8) -0.0033(8) -0.0014(7)
C15 0.0528(10) 0.0516(10) 0.0604(11) 0.0139(8) -0.0056(8) -0.0071(8)
O2 0.1446(16) 0.0429(7) 0.0714(10) -0.0141(7) -0.0056(10) 0.0013(9)
C12 0.0658(11) 0.0335(8) 0.0775(13) 0.0008(8) -0.0080(10) -0.0038(8)
C14 0.0627(11) 0.0467(9) 0.0569(10) 0.0109(8) -0.0131(8) -0.0096(8)
C19 0.0711(12) 0.0538(11) 0.0646(12) 0.0015(9) -0.0037(10) 0.0197(9)
O1 0.0693(9) 0.0442(7) 0.1312(14) 0.0184(8) 0.0247(9) -0.0076(7)
O6 0.171(2) 0.0625(10) 0.0632(10) -0.0129(8) -0.0114(11) 0.0364(11)
C17 0.0551(10) 0.0588(11) 0.0592(11) 0.0008(9) -0.0160(8) 0.0057(8)
C16 0.0568(10) 0.0710(13) 0.0540(11) 0.0140(9) -0.0077(8) -0.0012(9)
O3 0.1516(19) 0.0517(9) 0.0912(13) -0.0002(9) 0.0285(12) 0.0168(10)
C23 0.0911(15) 0.0549(11) 0.0592(12) -0.0061(9) -0.0003(11) 0.0087(11)
O5 0.1704(19) 0.0686(10) 0.0570(9) -0.0033(8) -0.0044(10) 0.0411(11)
C21 0.1023(17) 0.0542(12) 0.0632(12) -0.0025(10) 0.0035(11) 0.0157(11)
C1 0.0669(12) 0.0534(11) 0.0846(15) 0.0161(10) -0.0055(11) 0.0044(9)
C20 0.0932(16) 0.0580(12) 0.0651(13) -0.0033(10) -0.0104(11) 0.0166(11)
C22 0.0850(15) 0.0545(11) 0.0626(12) -0.0070(9) -0.0123(10) 0.0078(10)
O4 0.176(2) 0.0733(12) 0.0818(12) 0.0066(9) 0.0401(13) 0.0319(12)
C18 0.0887(16) 0.0868(17) 0.0705(14) -0.0091(12) -0.0280(12) 0.0022(13)

loop_
_atom_type_symbol
_atom_type_description
_atom_type_scat_dispersion_real
_atom_type_scat_dispersion_imag
_atom_type_scat_source
C C 0.0033 0.0016 'International Tables Vol C Tables 4.2.6.8 and 6.1.1.4'
H H 0.0000 0.0000 'International Tables Vol C Tables 4.2.6.8 and 6.1.1.4'
N N 0.0061 0.0033 'International Tables Vol C Tables 4.2.6.8 and 6.1.1.4'
O O 0.0106 0.0060 'International Tables Vol C Tables 4.2.6.8 and 6.1.1.4'
S S 0.1246 0.1234 'International Tables Vol C Tables 4.2.6.8 and 6.1.1.4'
Cl Cl 0.1484 0.1585 'International Tables Vol C Tables 4.2.6.8 and 6.1.1.4'

loop_
_geom_angle_atom_site_label_1
_geom_angle_atom_site_label_2
_geom_angle_atom_site_label_3
_geom_angle
O1 S1 O2 117.87(11)
O1 S1 C1 108.50(11)
O2 S1 C1 108.27(12)
O1 S1 C2 107.88(8)
O2 S1 C2 108.88(9)
C1 S1 C2 104.66(9)
C3 C2 C7 121.22(15)
C3 C2 S1 118.23(12)
C7 C2 S1 120.56(13)
C12 N2 C9 119.23(16)
C7 C6 C5 120.60(15)
N2 C9 C8 121.69(16)
N2 C9 C13 114.08(15)
C8 C9 C13 124.23(15)
C14 C13 C15 115.94(16)
C14 C13 C9 122.89(15)
C15 C13 C9 121.14(15)
C10 C8 C9 117.73(15)
C10 C8 C5 117.10(14)
C9 C8 C5 125.15(15)
C6 C5 C4 119.15(15)
C6 C5 C8 121.90(14)
C4 C5 C8 118.87(14)
C11 C10 C8 119.49(16)
C2 C3 C4 119.25(16)
C6 C7 C2 119.20(15)
C3 C4 C5 120.58(16)
C17 N1 C14 119.30(16)
C12 C11 C10 119.15(17)
C12 C11 Cl1 120.41(14)
C10 C11 Cl1 120.43(15)
C16 C15 C13 120.35(17)
N2 C12 C11 122.48(16)
N1 C14 C13 123.92(17)
O4 C19 O3 123.3(2)
O4 C19 C20 125.7(2)
O3 C19 C20 110.9(2)
N1 C17 C16 120.51(18)
N1 C17 C18 117.22(19)
C16 C17 C18 122.3(2)
C15 C16 C17 119.91(18)
O5 C23 O6 123.0(2)
O5 C23 C22 123.08(19)
O6 C23 C22 113.92(19)
C20 C21 C22 111.88(18)
C21 C20 C19 115.88(19)
C23 C22 C21 115.88(18)

loop_
_geom_bond_atom_site_label_1
_geom_bond_atom_site_label_2
_geom_bond_distance
S1 O1 1.4236(15)
S1 O2 1.4251(15)
S1 C1 1.750(2)
S1 C2 1.7680(16)
Cl1 C11 1.7247(19)
C2 C3 1.379(2)
C2 C7 1.380(2)
N2 C12 1.326(2)
N2 C9 1.345(2)
C6 C7 1.380(2)
C6 C5 1.389(2)
C9 C8 1.405(2)
C9 C13 1.483(2)
C13 C14 1.387(2)
C13 C15 1.390(2)
C8 C10 1.389(2)
C8 C5 1.492(2)
C5 C4 1.390(2)
C10 C11 1.377(2)
C3 C4 1.379(2)
N1 C17 1.332(3)
N1 C14 1.333(2)
C11 C12 1.376(3)
C15 C16 1.366(3)
C19 O4 1.181(3)
C19 O3 1.305(3)
C19 C20 1.497(3)
O6 C23 1.293(3)
C17 C16 1.386(3)
C17 C18 1.504(3)
C23 O5 1.215(3)
C23 C22 1.480(3)
C21 C20 1.491(3)
C21 C22 1.506(3)
